data_4305070
loop_
_publ_author_name
'Garikoitz Beobide'
'Wen-guo Wang'
'Oscar Castillo'
'Antonio Luque'
'Pascual Rom\'an'
'Giulia Tagliabue'
'Simona Galli'
'Jorge A. R. Navarro'

_publ_contact_author
;
 Oscar Castillo. Departamento de Quimica Inorganica. 
 Facultad de Ciencia y Tecnologia
 Universidad del Pais Vasco,  Apdo. 644, E-48080 Bilbao, Spain
;
_publ_contact_author_email qipcacao@lg.ehu.es
_publ_contact_author_fax '+34-946 013 500'
_publ_contact_author_phone '+34-946 015 991'
_publ_section_title
;
Manganese(II) Pyrimidine-4,6-dicarboxylates: Synthetic, Structural,
Magnetic, and Adsorption Insights
;
_journal_name_full 'Inorganic Chemistry'
_journal_page_first 5267
_journal_page_last 5277
_journal_paper_doi 10.1021/ic8002788
_journal_volume 47
_journal_year 2008
_chemical_formula_moiety 'C12 H14 Mn2 N4 O13, 2(H2 O)'
_chemical_formula_structural 'C12 H14 Mn2 N4 O13, 2(H2 O)'
_chemical_formula_sum 'C12 H18 Mn2 N4 O15'
_chemical_formula_weight 568.18
_chemical_name_systematic
;
catena-[di(mu-pyrimidine-4,6-dicarboxylato-N,O:N,O)-
pentaacua-dimanganese(II)-water (1/2)]
;
_space_group_IT_number 2
_symmetry_cell_setting triclinic
_symmetry_Int_Tables_number 2
_symmetry_space_group_name_Hall '-P 1'
_symmetry_space_group_name_H-M 'P -1'
_atom_sites_solution_hydrogens difmap
_atom_sites_solution_primary direct
_atom_sites_solution_secondary difmap
_audit_creation_method SHELXL97
_cell_angle_alpha 100.18(1)
_cell_angle_beta 103.52(1)
_cell_angle_gamma 103.82(1)
_cell_formula_units_Z 2
_cell_length_a 7.767(1)
_cell_length_b 10.281(2)
_cell_length_c 13.451(2)
_cell_measurement_reflns_used 4729
_cell_measurement_temperature 293(2)
_cell_measurement_theta_max 28.06
_cell_measurement_theta_min 3.21
_cell_volume 982.8(3)
_computing_cell_refinement 'CrysAlis CCD (Oxford Diffraction, 2003)'
_computing_data_collection 'CrysAlis CCD (Oxford Diffraction, 2003)'
_computing_data_reduction 'CrysAlis RED (Oxford Diffraction, 2003)'
_computing_molecular_graphics 'Ortep-3 (Farrugia, 1997)'
_computing_publication_material 'WinGX (Farrugia, 1999)'
_computing_structure_refinement 'SHELXL-97 (Sheldrick, 1997)'
_computing_structure_solution 'Sir92 (Altamore et al., 1993)'
_diffrn_ambient_temperature 293(2)
_diffrn_measured_fraction_theta_full 0.991
_diffrn_measured_fraction_theta_max 0.991
_diffrn_measurement_device_type Xcalibur
_diffrn_measurement_method \w
_diffrn_radiation_monochromator graphite
_diffrn_radiation_source 'fine-focus sealed tube'
_diffrn_radiation_type MoK\a
_diffrn_radiation_wavelength 0.71073
_diffrn_reflns_av_R_equivalents 0.0438
_diffrn_reflns_av_sigmaI/netI 0.1027
_diffrn_reflns_limit_h_max 9
_diffrn_reflns_limit_h_min -10
_diffrn_reflns_limit_k_max 13
_diffrn_reflns_limit_k_min -13
_diffrn_reflns_limit_l_max 17
_diffrn_reflns_limit_l_min -16
_diffrn_reflns_number 8240
_diffrn_reflns_theta_full 28.06
_diffrn_reflns_theta_max 28.06
_diffrn_reflns_theta_min 3.21
_diffrn_standards_decay_% 0
_diffrn_standards_interval_count 0
_diffrn_standards_interval_time 0
_diffrn_standards_number 0
_exptl_absorpt_coefficient_mu 1.375
_exptl_absorpt_correction_T_max 0.905
_exptl_absorpt_correction_T_min 0.718
_exptl_absorpt_correction_type numerical
_exptl_absorpt_process_details
;
CrysAlis RED, Oxford Diffraction Ltd.,
Version 1.170.32 (release 06.06.2003 CrysAlis170 VC++)
(compiled Jun  6 2003,13:53:32)
Analytical numeric absorption correction using a multifaceted crystal
model based on expressions derived by R.C. Clark & J.S. Reid.
;
_exptl_crystal_colour 'light pink'
_exptl_crystal_density_diffrn 1.920
_exptl_crystal_density_meas 1.91(1)
_exptl_crystal_density_method 'flotation method'
_exptl_crystal_description prismatic
_exptl_crystal_F_000 576
_exptl_crystal_size_max 0.16
_exptl_crystal_size_mid 0.09
_exptl_crystal_size_min 0.03
_refine_diff_density_max 0.369
_refine_diff_density_min -0.333
_refine_diff_density_rms 0.079
_refine_ls_extinction_method none
_refine_ls_goodness_of_fit_ref 0.800
_refine_ls_hydrogen_treatment constr
_refine_ls_matrix_type full
_refine_ls_number_parameters 298
_refine_ls_number_reflns 4729
_refine_ls_number_restraints 0
_refine_ls_restrained_S_all 0.800
_refine_ls_R_factor_all 0.0812
_refine_ls_R_factor_gt 0.0412
_refine_ls_shift/su_max 0.000
_refine_ls_shift/su_mean 0.000
_refine_ls_structure_factor_coef Fsqd
_refine_ls_weighting_details 'calc w=1/[\s^2^(Fo^2^)+(0.0225P)^2^] where P=(Fo^2^+2Fc^2^)/3'
_refine_ls_weighting_scheme calc
_refine_ls_wR_factor_gt 0.0655
_refine_ls_wR_factor_ref 0.0720
_reflns_number_gt 2723
_reflns_number_total 4729
_reflns_threshold_expression >2sigma(I)
_cod_data_source_file ic8002788-file003_2.cif
_cod_data_source_block compound2
_cod_original_cell_volume 982.9(3)
_cod_database_code 4305070

loop_
_symmetry_equiv_pos_as_xyz
'x, y, z'
'-x, -y, -z'

loop_
_atom_site_label
_atom_site_type_symbol
_atom_site_fract_x
_atom_site_fract_y
_atom_site_fract_z
_atom_site_U_iso_or_equiv
_atom_site_adp_type
_atom_site_occupancy
_atom_site_symmetry_multiplicity
_atom_site_calc_flag
_atom_site_refinement_flags
_atom_site_disorder_assembly
_atom_site_disorder_group
Mn1 Mn 0.21733(6) 0.99845(5) 0.80428(4) 0.02304(12) Uani 1 1 d . . .
Mn2 Mn 0.81023(6) 1.49167(5) 0.70035(4) 0.02509(13) Uani 1 1 d . . .
O2W O 0.3474(3) 0.8340(2) 0.79261(17) 0.0376(6) Uani 1 1 d . . .
H2WB H 0.4099 0.8242 0.7492 0.056 Uiso 1 1 d . . .
H2WA H 0.3902 0.7980 0.8428 0.056 Uiso 1 1 d . . .
O1W O 0.0002(3) 0.9059(2) 0.86155(19) 0.0420(6) Uani 1 1 d . . .
H1WB H -0.0891 0.9336 0.8765 0.063 Uiso 1 1 d . . .
H1WA H -0.0141 0.8237 0.8713 0.063 Uiso 1 1 d . . .
O4W O 0.7636(3) 1.6792(2) 0.64799(18) 0.0414(6) Uani 1 1 d . . .
H4WB H 0.8527 1.7508 0.6528 0.062 Uiso 1 1 d . . .
H4WA H 0.6704 1.7087 0.6558 0.062 Uiso 1 1 d . . .
O3W O 0.5606(3) 1.5015(2) 0.75428(17) 0.0406(6) Uani 1 1 d . . .
H3WB H 0.5603 1.5689 0.8027 0.061 Uiso 1 1 d . . .
H3WA H 0.4583 1.4782 0.7050 0.061 Uiso 1 1 d . . .
O5W O 1.0638(3) 1.5762(2) 0.65841(18) 0.0434(6) Uani 1 1 d . . .
H5WA H 1.1224 1.5261 0.6305 0.065 Uiso 1 1 d . . .
H5WB H 1.1125 1.6573 0.6767 0.065 Uiso 1 1 d . . .
O6W O -0.2376(3) 0.6100(2) 0.41226(17) 0.0394(6) Uani 1 1 d . . .
H6WB H -0.1360 0.6779 0.4316 0.059 Uiso 1 1 d . . .
H6WA H -0.2519 0.5880 0.4701 0.059 Uiso 1 1 d . . .
O7W O -0.2436(3) 1.0441(2) 0.88888(19) 0.0503(7) Uani 1 1 d . . .
H7WB H -0.2091 1.1256 0.9303 0.075 Uiso 1 1 d . . .
H7WA H -0.3340 0.9966 0.9080 0.075 Uiso 1 1 d . . .
N11 N 0.1498(3) 1.2091(2) 0.83439(18) 0.0211(5) Uani 1 1 d . . .
C12 C 0.0319(4) 1.2593(3) 0.7746(2) 0.0249(7) Uani 1 1 d . . .
H12 H -0.0408 1.2021 0.7092 0.030 Uiso 1 1 calc R . .
N13 N 0.0089(3) 1.3838(2) 0.79997(18) 0.0224(6) Uani 1 1 d . . .
C14 C 0.1156(4) 1.4665(3) 0.8930(2) 0.0198(6) Uani 1 1 d . . .
C15 C 0.2435(4) 1.4243(3) 0.9599(2) 0.0229(7) Uani 1 1 d . . .
H15 H 0.3185 1.4826 1.0245 0.027 Uiso 1 1 calc R . .
C16 C 0.2560(4) 1.2941(3) 0.9278(2) 0.0208(7) Uani 1 1 d . . .
C17 C 0.0831(4) 1.6060(3) 0.9245(2) 0.0223(7) Uani 1 1 d . . .
C18 C 0.3870(4) 1.2332(3) 0.9963(2) 0.0234(7) Uani 1 1 d . . .
N23 N 0.6077(3) 1.2570(2) 0.66093(18) 0.0223(6) Uani 1 1 d . . .
C22 C 0.5340(4) 1.1975(3) 0.7267(2) 0.0243(7) Uani 1 1 d . . .
H22 H 0.5950 1.2322 0.7984 0.029 Uiso 1 1 calc R . .
N21 N 0.3792(3) 1.0917(2) 0.69912(18) 0.0218(6) Uani 1 1 d . . .
C26 C 0.2960(4) 1.0391(3) 0.5956(2) 0.0197(6) Uani 1 1 d . . .
C25 C 0.3653(4) 1.0914(3) 0.5217(2) 0.0217(7) Uani 1 1 d . . .
H25 H 0.3088 1.0528 0.4500 0.026 Uiso 1 1 calc R . .
C24 C 0.5224(4) 1.2038(3) 0.5576(2) 0.0200(6) Uani 1 1 d . . .
C27 C 0.1197(4) 0.9198(3) 0.5673(2) 0.0220(7) Uani 1 1 d . . .
C28 C 0.6045(4) 1.2797(3) 0.4852(2) 0.0242(7) Uani 1 1 d . . .
O172 O 0.1764(3) 1.6812(2) 1.01211(16) 0.0327(5) Uani 1 1 d . . .
O171 O -0.0420(3) 1.6318(2) 0.85746(16) 0.0278(5) Uani 1 1 d . . .
O181 O 0.4009(3) 1.1191(2) 0.95337(15) 0.0300(5) Uani 1 1 d . . .
O182 O 0.4687(3) 1.3004(2) 1.08792(16) 0.0340(6) Uani 1 1 d . . .
O281 O 0.0540(3) 0.8983(2) 0.64324(15) 0.0275(5) Uani 1 1 d . . .
O282 O 0.0543(3) 0.8535(2) 0.47440(15) 0.0313(5) Uani 1 1 d . . .
O271 O 0.7156(3) 1.3978(2) 0.52927(16) 0.0386(6) Uani 1 1 d . . .
O272 O 0.5527(3) 1.2210(2) 0.39009(16) 0.0319(5) Uani 1 1 d . . .

loop_
_atom_site_aniso_label
_atom_site_aniso_U_11
_atom_site_aniso_U_22
_atom_site_aniso_U_33
_atom_site_aniso_U_23
_atom_site_aniso_U_13
_atom_site_aniso_U_12
Mn1 0.0273(3) 0.0186(3) 0.0224(3) 0.00418(19) 0.0067(2) 0.0063(2)
Mn2 0.0261(3) 0.0218(3) 0.0247(3) 0.0054(2) 0.0035(2) 0.0060(2)
O2W 0.0539(16) 0.0469(15) 0.0336(13) 0.0229(11) 0.0210(12) 0.0366(12)
O1W 0.0468(16) 0.0274(13) 0.0679(18) 0.0180(12) 0.0354(14) 0.0172(11)
O4W 0.0297(14) 0.0322(14) 0.0624(17) 0.0182(12) 0.0073(12) 0.0103(11)
O3W 0.0326(14) 0.0399(15) 0.0407(14) -0.0083(10) 0.0061(11) 0.0129(11)
O5W 0.0451(15) 0.0291(14) 0.0536(17) 0.0046(11) 0.0207(13) 0.0040(11)
O6W 0.0369(14) 0.0421(15) 0.0310(14) 0.0077(11) 0.0063(11) 0.0008(11)
O7W 0.0439(16) 0.0348(15) 0.0702(19) 0.0046(13) 0.0171(14) 0.0132(12)
N11 0.0225(14) 0.0177(13) 0.0225(14) 0.0049(10) 0.0043(11) 0.0068(11)
C12 0.0244(18) 0.0211(17) 0.0233(18) 0.0029(14) 0.0002(14) 0.0042(14)
N13 0.0230(14) 0.0167(13) 0.0255(14) 0.0040(11) 0.0041(11) 0.0056(11)
C14 0.0192(16) 0.0173(15) 0.0226(16) 0.0054(12) 0.0056(13) 0.0045(12)
C15 0.0232(17) 0.0212(16) 0.0202(16) 0.0025(12) 0.0016(13) 0.0058(13)
C16 0.0224(17) 0.0207(16) 0.0208(16) 0.0055(13) 0.0070(13) 0.0081(13)
C17 0.0215(17) 0.0200(16) 0.0264(18) 0.0070(13) 0.0089(14) 0.0051(13)
C18 0.0245(18) 0.0209(17) 0.0249(18) 0.0059(14) 0.0043(14) 0.0090(14)
N23 0.0205(14) 0.0240(14) 0.0208(14) 0.0046(11) 0.0054(11) 0.0047(11)
C22 0.0246(17) 0.0225(17) 0.0173(16) -0.0009(12) -0.0024(13) 0.0041(13)
N21 0.0235(14) 0.0182(13) 0.0226(14) 0.0033(10) 0.0070(11) 0.0052(11)
C26 0.0195(16) 0.0170(15) 0.0221(16) 0.0033(12) 0.0051(13) 0.0066(12)
C25 0.0239(17) 0.0188(16) 0.0191(16) 0.0013(12) 0.0016(13) 0.0069(13)
C24 0.0211(16) 0.0206(16) 0.0202(16) 0.0036(12) 0.0064(13) 0.0103(13)
C27 0.0226(17) 0.0147(15) 0.0251(17) 0.0048(13) 0.0008(14) 0.0047(13)
C28 0.0254(18) 0.0190(17) 0.0302(19) 0.0071(14) 0.0096(15) 0.0076(14)
O172 0.0369(14) 0.0221(12) 0.0298(13) -0.0041(10) -0.0020(11) 0.0106(10)
O171 0.0330(13) 0.0234(12) 0.0264(12) 0.0045(9) 0.0013(10) 0.0151(10)
O181 0.0347(13) 0.0250(12) 0.0276(13) 0.0019(9) -0.0002(10) 0.0160(10)
O182 0.0432(15) 0.0327(13) 0.0203(12) -0.0027(10) -0.0052(11) 0.0211(11)
O281 0.0250(12) 0.0285(13) 0.0219(12) 0.0072(9) 0.0023(10) -0.0013(9)
O282 0.0343(13) 0.0260(12) 0.0210(12) -0.0017(9) 0.0004(10) -0.0017(10)
O271 0.0462(15) 0.0301(14) 0.0283(13) 0.0076(10) 0.0068(11) -0.0061(11)
O272 0.0351(14) 0.0352(14) 0.0224(13) 0.0035(10) 0.0087(11) 0.0072(11)

loop_
_atom_type_symbol
_atom_type_description
_atom_type_scat_dispersion_real
_atom_type_scat_dispersion_imag
_atom_type_scat_source
C C 0.0033 0.0016 'International Tables Vol C Tables 4.2.6.8 and 6.1.1.4'
H H 0.0000 0.0000 'International Tables Vol C Tables 4.2.6.8 and 6.1.1.4'
N N 0.0061 0.0033 'International Tables Vol C Tables 4.2.6.8 and 6.1.1.4'
O O 0.0106 0.0060 'International Tables Vol C Tables 4.2.6.8 and 6.1.1.4'
Mn Mn 0.3368 0.7283 'International Tables Vol C Tables 4.2.6.8 and 6.1.1.4'

loop_
_geom_angle_atom_site_label_1
_geom_angle_atom_site_label_2
_geom_angle_atom_site_label_3
_geom_angle
_geom_angle_site_symmetry_1
_geom_angle_site_symmetry_3
_geom_angle_publ_flag
O1W Mn1 O181 96.57(9) . . ?
O1W Mn1 O281 91.29(9) . . ?
O181 Mn1 O281 171.45(8) . . ?
O1W Mn1 O2W 98.89(8) . . ?
O181 Mn1 O2W 96.00(8) . . ?
O281 Mn1 O2W 86.04(8) . . ?
O1W Mn1 N21 162.62(9) . . ?
O181 Mn1 N21 98.29(9) . . ?
O281 Mn1 N21 73.43(8) . . ?
O2W Mn1 N21 88.48(8) . . ?
O1W Mn1 N11 90.99(8) . . ?
O181 Mn1 N11 73.38(8) . . ?
O281 Mn1 N11 103.24(8) . . ?
O2W Mn1 N11 166.34(9) . . ?
N21 Mn1 N11 84.70(8) . . ?
O5W Mn2 O271 80.02(9) . . ?
O5W Mn2 O171 85.24(8) . 1_655 ?
O271 Mn2 O171 163.38(8) . 1_655 ?
O5W Mn2 O3W 155.40(8) . . ?
O271 Mn2 O3W 108.00(9) . . ?
O171 Mn2 O3W 82.64(8) 1_655 . ?
O5W Mn2 O4W 77.06(8) . . ?
O271 Mn2 O4W 82.70(9) . . ?
O171 Mn2 O4W 86.56(8) 1_655 . ?
O3W Mn2 O4W 80.91(8) . . ?
O5W Mn2 N13 81.38(8) . 1_655 ?
O271 Mn2 N13 113.91(8) . 1_655 ?
O171 Mn2 N13 70.96(8) 1_655 1_655 ?
O3W Mn2 N13 114.32(8) . 1_655 ?
O4W Mn2 N13 150.00(9) . 1_655 ?
O5W Mn2 N23 131.69(8) . . ?
O271 Mn2 N23 69.12(8) . . ?
O171 Mn2 N23 127.21(8) 1_655 . ?
O3W Mn2 N23 71.97(8) . . ?
O4W Mn2 N23 131.46(8) . . ?
N13 Mn2 N23 78.54(8) 1_655 . ?
Mn1 O2W H2WB 121.1 . . ?
Mn1 O2W H2WA 126.9 . . ?
H2WB O2W H2WA 105.9 . . ?
Mn1 O1W H1WB 131.8 . . ?
Mn1 O1W H1WA 121.0 . . ?
H1WB O1W H1WA 107.2 . . ?
Mn2 O4W H4WB 123.1 . . ?
Mn2 O4W H4WA 121.7 . . ?
H4WB O4W H4WA 106.8 . . ?
Mn2 O3W H3WB 123.3 . . ?
Mn2 O3W H3WA 115.3 . . ?
H3WB O3W H3WA 108.5 . . ?
Mn2 O5W H5WA 123.8 . . ?
Mn2 O5W H5WB 118.8 . . ?
H5WA O5W H5WB 116.9 . . ?
H6WB O6W H6WA 105.7 . . ?
H7WB O7W H7WA 105.2 . . ?
C12 N11 C16 116.2(2) . . ?
C12 N11 Mn1 131.6(2) . . ?
C16 N11 Mn1 112.14(18) . . ?
N13 C12 N11 126.0(3) . . ?
N13 C12 H12 117.0 . . ?
N11 C12 H12 117.0 . . ?
C12 N13 C14 116.9(2) . . ?
C12 N13 Mn2 130.10(18) . 1_455 ?
C14 N13 Mn2 112.95(18) . 1_455 ?
N13 C14 C15 121.4(3) . . ?
N13 C14 C17 117.0(2) . . ?
C15 C14 C17 121.6(3) . . ?
C16 C15 C14 117.7(3) . . ?
C16 C15 H15 121.2 . . ?
C14 C15 H15 121.2 . . ?
N11 C16 C15 121.9(3) . . ?
N11 C16 C18 115.4(3) . . ?
C15 C16 C18 122.7(3) . . ?
O172 C17 O171 126.7(3) . . ?
O172 C17 C14 117.5(3) . . ?
O171 C17 C14 115.9(3) . . ?
O182 C18 O181 126.2(3) . . ?
O182 C18 C16 117.4(3) . . ?
O181 C18 C16 116.5(3) . . ?
C22 N23 C24 116.9(3) . . ?
C22 N23 Mn2 126.71(19) . . ?
C24 N23 Mn2 112.99(18) . . ?
N23 C22 N21 125.6(3) . . ?
N23 C22 H22 117.2 . . ?
N21 C22 H22 117.2 . . ?
C22 N21 C26 116.7(2) . . ?
C22 N21 Mn1 128.96(19) . . ?
C26 N21 Mn1 114.02(18) . . ?
N21 C26 C25 121.7(3) . . ?
N21 C26 C27 115.2(2) . . ?
C25 C26 C27 123.1(3) . . ?
C26 C25 C24 117.5(3) . . ?
C26 C25 H25 121.2 . . ?
C24 C25 H25 121.2 . . ?
N23 C24 C25 121.4(3) . . ?
N23 C24 C28 115.3(3) . . ?
C25 C24 C28 123.2(3) . . ?
O282 C27 O281 126.3(3) . . ?
O282 C27 C26 117.8(3) . . ?
O281 C27 C26 115.9(3) . . ?
O272 C28 O271 127.5(3) . . ?
O272 C28 C24 117.2(3) . . ?
O271 C28 C24 115.3(3) . . ?
C17 O171 Mn2 122.85(18) . 1_455 ?
C18 O181 Mn1 121.82(18) . . ?
C27 O281 Mn1 120.23(19) . . ?
C28 O271 Mn2 125.3(2) . . ?

loop_
_geom_bond_atom_site_label_1
_geom_bond_atom_site_label_2
_geom_bond_distance
_geom_bond_site_symmetry_2
_geom_bond_publ_flag
Mn1 O1W 2.108(2) . ?
Mn1 O181 2.129(2) . ?
Mn1 O281 2.160(2) . ?
Mn1 O2W 2.167(2) . ?
Mn1 N21 2.288(2) . ?
Mn1 N11 2.337(2) . ?
Mn2 O5W 2.197(2) . ?
Mn2 O271 2.203(2) . ?
Mn2 O171 2.204(2) 1_655 ?
Mn2 O3W 2.241(2) . ?
Mn2 O4W 2.245(2) . ?
Mn2 N13 2.405(2) 1_655 ?
Mn2 N23 2.433(2) . ?
O2W H2WB 0.8501 . ?
O2W H2WA 0.8639 . ?
O1W H1WB 0.8619 . ?
O1W H1WA 0.8625 . ?
O4W H4WB 0.8620 . ?
O4W H4WA 0.8700 . ?
O3W H3WB 0.8639 . ?
O3W H3WA 0.8574 . ?
O5W H5WA 0.8585 . ?
O5W H5WB 0.7948 . ?
O6W H6WB 0.8681 . ?
O6W H6WA 0.8712 . ?
O7W H7WB 0.8621 . ?
O7W H7WA 0.8729 . ?
N11 C12 1.334(3) . ?
N11 C16 1.344(4) . ?
C12 N13 1.330(3) . ?
C12 H12 0.9300 . ?
N13 C14 1.334(4) . ?
N13 Mn2 2.405(2) 1_455 ?
C14 C15 1.382(4) . ?
C14 C17 1.519(4) . ?
C15 C16 1.366(4) . ?
C15 H15 0.9300 . ?
C16 C18 1.531(4) . ?
C17 O172 1.234(3) . ?
C17 O171 1.275(3) . ?
C18 O182 1.234(3) . ?
C18 O181 1.254(3) . ?
N23 C22 1.321(3) . ?
N23 C24 1.341(3) . ?
C22 N21 1.339(3) . ?
C22 H22 0.9300 . ?
N21 C26 1.340(3) . ?
C26 C25 1.366(4) . ?
C26 C27 1.522(4) . ?
C25 C24 1.383(4) . ?
C25 H25 0.9300 . ?
C24 C28 1.512(4) . ?
C27 O282 1.233(3) . ?
C27 O281 1.274(3) . ?
C28 O272 1.238(3) . ?
C28 O271 1.255(3) . ?
O171 Mn2 2.204(2) 1_455 ?
